data_7134482
loop_
_publ_author_name
'Iwamoto, Takahiro'
'Amano, Sota'
'Maeda, Kousuke'
'Shibama, Natsuki'
'Sekiguchi, Wakana'
'Kazama, Yuki'
'Nakamura, Yasuyuki'
'Sugamata, Koh'
'Imoto, Hiroaki'
'Naka, Kensuke'
'Ishii, Youichi'

_publ_section_title
;
 Exclusive macrocyclization through multiple Si--O bond formations from
 diol and dichlorosilane
;
_journal_issue 45
_journal_name_full 'Chemical Communications'
_journal_page_first 8180
_journal_page_last 8183
_journal_paper_doi 10.1039/D5CC01499A
_journal_volume 61
_journal_year 2025
_chemical_formula_sum 'C56 H56 O8 Si4'
_chemical_formula_weight 969.36
_space_group_crystal_system tetragonal
_space_group_IT_number 85
_space_group_name_Hall '-P 4a'
_space_group_name_H-M_alt 'P 4/n :2'
_atom_sites_solution_hydrogens geom
_audit_creation_method SHELXL-2019/3
_audit_update_record
;
2024-04-10 deposited with the CCDC.	2025-04-21 downloaded from the CCDC.
;
_cell_angle_alpha 90
_cell_angle_beta 90
_cell_angle_gamma 90
_cell_formula_units_Z 2
_cell_length_a 24.8118(5)
_cell_length_b 24.8118(5)
_cell_length_c 5.1576(2)
_cell_measurement_reflns_used 7021
_cell_measurement_temperature 100(2)
_cell_measurement_theta_max 20.3370
_cell_measurement_theta_min 1.5180
_cell_volume 3175.15(15)
_computing_cell_refinement 'CrysAlisPro 1.171.42.58a (Rigaku OD, 2022)'
_computing_data_collection 'CrysAlisPro 1.171.42.58a (Rigaku OD, 2022)'
_computing_data_reduction 'CrysAlisPro 1.171.42.58a (Rigaku OD, 2022)'
_computing_molecular_graphics 'Olex2 1.3-ac4 (Dolomanov et al., 2009)''Yadokari-XG (Wakita, Nemoto et al., 2009)'
_computing_publication_material 'Olex2 1.3-ac4 (Dolomanov et al., 2009)''Yadokari-XG (Wakita, Nemoto et al., 2009)'
_computing_structure_refinement 'SHELXL 2018/3 (Sheldrick, 2015)'
_computing_structure_solution 'SHELXT 2018/2 (Sheldrick, 2018)'
_diffrn_ambient_temperature 100(2)
_diffrn_measured_fraction_theta_full 0.999
_diffrn_measured_fraction_theta_max 0.999
_diffrn_measurement_device_type 'PILATUS3 X CdTe 1M'
_diffrn_measurement_method '\w scans'
_diffrn_radiation_type Synchrotron
_diffrn_radiation_wavelength 0.4139
_diffrn_reflns_av_R_equivalents 0.1178
_diffrn_reflns_av_unetI/netI 0.0333
_diffrn_reflns_Laue_measured_fraction_full 0.999
_diffrn_reflns_Laue_measured_fraction_max 0.999
_diffrn_reflns_limit_h_max 30
_diffrn_reflns_limit_h_min -30
_diffrn_reflns_limit_k_max 30
_diffrn_reflns_limit_k_min -30
_diffrn_reflns_limit_l_max 6
_diffrn_reflns_limit_l_min -6
_diffrn_reflns_number 60564
_diffrn_reflns_point_group_measured_fraction_full 0.999
_diffrn_reflns_point_group_measured_fraction_max 0.999
_diffrn_reflns_theta_full 14.379
_diffrn_reflns_theta_max 14.986
_diffrn_reflns_theta_min 1.511
_diffrn_source 'SPring-8 BL02B1 beamline'
_exptl_absorpt_coefficient_mu 0.042
_exptl_absorpt_correction_T_max 1.00000
_exptl_absorpt_correction_T_min 0.89985
_exptl_absorpt_correction_type multi-scan
_exptl_absorpt_process_details
;
CrysAlisPro 1.171.42.93a (Rigaku Oxford Diffraction, 2023)
Empirical absorption correction using spherical harmonics,
implemented in SCALE3 ABSPACK scaling algorithm.
;
_exptl_crystal_colour colorless
_exptl_crystal_density_diffrn 1.014
_exptl_crystal_description plate
_exptl_crystal_F_000 1024
_exptl_crystal_size_max 0.010
_exptl_crystal_size_mid 0.010
_exptl_crystal_size_min 0.010
_refine_diff_density_max 0.231
_refine_diff_density_min -0.232
_refine_diff_density_rms 0.035
_refine_ls_extinction_method none
_refine_ls_goodness_of_fit_ref 1.194
_refine_ls_hydrogen_treatment constr
_refine_ls_matrix_type full
_refine_ls_number_parameters 229
_refine_ls_number_reflns 3253
_refine_ls_number_restraints 0
_refine_ls_restrained_S_all 1.194
_refine_ls_R_factor_all 0.0687
_refine_ls_R_factor_gt 0.0524
_refine_ls_shift/su_max 0.001
_refine_ls_shift/su_mean 0.000
_refine_ls_structure_factor_coef Fsqd
_refine_ls_weighting_details 'w=1/[\s^2^(Fo^2^)+(0.0448P)^2^+0.6589P] where P=(Fo^2^+2Fc^2^)/3'
_refine_ls_weighting_scheme calc
_refine_ls_wR_factor_gt 0.1126
_refine_ls_wR_factor_ref 0.1205
_reflns_Friedel_coverage 0.000
_reflns_number_gt 2777
_reflns_number_total 3253
_reflns_threshold_expression 'I > 2\s(I)'
_cod_data_source_file d5cc01499a2.cif
_cod_data_source_block 29_MK-3-108-B2_a_sqd
_cod_depositor_comments
;
The following automatic conversions were performed:

data name '__exptl_absorpt_correction_t_min' was replaced with
'_exptl_absorpt_correction_T_min'.

Automatic conversion script
Id: cif_correct_tags 9268 2022-04-12 08:56:07Z antanas 

 Adding full bibliography for 7134482--7134483.cif.
;
_cod_original_cell_volume 3175.15(18)
_cod_original_sg_symbol_H-M 'P 4/n'
_cod_database_code 7134482
_shelx_shelxl_version_number 2019/3
_shelx_space_group_comment
;
The symmetry employed for this shelxl refinement is uniquely defined
by the following loop, which should always be used as a source of
symmetry information in preference to the above space-group names.
They are only intended as comments.
;
_shelx_estimated_absorpt_t_min 1.000
_shelx_estimated_absorpt_t_max 1.000

loop_
_space_group_symop_operation_xyz
'x, y, z'
'-x+1/2, -y+1/2, z'
'-y+1/2, x, z'
'y, -x+1/2, z'
'-x, -y, -z'
'x-1/2, y-1/2, -z'
'y-1/2, -x, -z'
'-y, x-1/2, -z'

loop_
_atom_site_label
_atom_site_type_symbol
_atom_site_fract_x
_atom_site_fract_y
_atom_site_fract_z
_atom_site_U_iso_or_equiv
_atom_site_adp_type
_atom_site_occupancy
_atom_site_site_symmetry_order
_atom_site_calc_flag
_atom_site_refinement_flags_posn
_atom_site_refinement_flags_adp
_atom_site_refinement_flags_occupancy
_atom_site_disorder_assembly
_atom_site_disorder_group
O1 O 0.77490(5) 0.43903(5) 0.7240(3) 0.0362(3) Uani 1 1 d . . . . .
C1 C 0.72895(7) 0.46734(7) 0.6580(3) 0.0295(4) Uani 1 1 d . . . . .
C2 C 0.69230(15) 0.47612(17) 0.8431(8) 0.0327(8) Uani 0.502(2) 1 d . . P A 2
H1 H 0.698814 0.462452 1.012238 0.039 Uiso 0.502(2) 1 calc R U P A 2
C3 C 0.64505(15) 0.50452(17) 0.7970(8) 0.0332(8) Uani 0.502(2) 1 d . . P A 2
H2 H 0.619391 0.508943 0.932000 0.040 Uiso 0.502(2) 1 calc R U P A 2
C4 C 0.63514(7) 0.52665(7) 0.5519(3) 0.0275(4) Uani 1 1 d . . . . .
C5 C 0.67161(15) 0.51821(15) 0.3575(7) 0.0288(8) Uani 0.502(2) 1 d . . P A 2
H3 H 0.664551 0.532308 0.189631 0.035 Uiso 0.502(2) 1 calc R U P A 2
C6 C 0.71888(15) 0.48936(16) 0.4005(7) 0.0301(8) Uani 0.502(2) 1 d . . P A 2
H4 H 0.744148 0.484114 0.264457 0.036 Uiso 0.502(2) 1 calc R U P A 2
C7 C 0.67814(15) 0.44877(16) 0.7513(7) 0.0285(8) Uani 0.498(2) 1 d . . P A 1
H5 H 0.675535 0.416641 0.850682 0.034 Uiso 0.498(2) 1 calc R U P A 1
C8 C 0.63257(15) 0.47892(16) 0.6930(8) 0.0283(8) Uani 0.498(2) 1 d . . P A 1
H6 H 0.598451 0.466518 0.751465 0.034 Uiso 0.498(2) 1 calc R U P A 1
C9 C 0.68710(16) 0.54294(18) 0.4703(10) 0.0413(10) Uani 0.498(2) 1 d . . P A 1
H7 H 0.690777 0.575230 0.372935 0.050 Uiso 0.498(2) 1 calc R U P A 1
C10 C 0.73291(15) 0.51305(17) 0.5285(9) 0.0394(10) Uani 0.498(2) 1 d . . P A 1
H8 H 0.767306 0.525618 0.474761 0.047 Uiso 0.498(2) 1 calc R U P A 1
C11 C 0.58584(7) 0.55896(7) 0.4963(3) 0.0283(4) Uani 1 1 d . . . . .
C12 C 0.55956(14) 0.58783(14) 0.7019(7) 0.0298(8) Uani 0.498(2) 1 d . . P A 1
H9 H 0.573803 0.585589 0.872517 0.036 Uiso 0.498(2) 1 calc R U P A 1
C13 C 0.51376(14) 0.61903(14) 0.6582(7) 0.0304(8) Uani 0.498(2) 1 d . . P A 1
H10 H 0.495918 0.637308 0.795376 0.037 Uiso 0.498(2) 1 calc R U P A 1
C14 C 0.49459(7) 0.62223(7) 0.3913(4) 0.0322(4) Uani 1 1 d . . . . .
C15 C 0.51615(14) 0.59364(14) 0.2074(7) 0.0303(8) Uani 0.498(2) 1 d . . P A 1
H11 H 0.501010 0.594380 0.038308 0.036 Uiso 0.498(2) 1 calc R U P A 1
C16 C 0.56139(14) 0.56186(15) 0.2568(7) 0.0307(8) Uani 0.498(2) 1 d . . P A 1
H12 H 0.576056 0.541233 0.118573 0.037 Uiso 0.498(2) 1 calc R U P A 1
C17 C 0.59045(15) 0.61527(15) 0.4825(9) 0.0409(10) Uani 0.502(2) 1 d . . P A 2
H13 H 0.624402 0.631928 0.511362 0.049 Uiso 0.502(2) 1 calc R U P A 2
C18 C 0.53800(14) 0.53542(14) 0.4360(7) 0.0307(8) Uani 0.502(2) 1 d . . P A 2
H14 H 0.535251 0.497237 0.433045 0.037 Uiso 0.502(2) 1 calc R U P A 2
C19 C 0.49262(14) 0.56694(14) 0.3780(8) 0.0330(8) Uani 0.502(2) 1 d . . P A 2
H15 H 0.459966 0.549763 0.328730 0.040 Uiso 0.502(2) 1 calc R U P A 2
C20 C 0.54550(15) 0.64684(14) 0.4268(9) 0.0408(10) Uani 0.502(2) 1 d . . P A 2
H16 H 0.549018 0.684855 0.412649 0.049 Uiso 0.502(2) 1 calc R U P A 2
O2 O 0.45016(5) 0.65352(5) 0.3279(3) 0.0351(3) Uani 1 1 d . . . . .
Si1 Si 0.40753(2) 0.68205(2) 0.53177(10) 0.03165(16) Uani 1 1 d . . . . .
C21 C 0.37726(8) 0.63175(8) 0.7501(4) 0.0420(5) Uani 1 1 d . . . . .
H17 H 0.366293 0.600071 0.649635 0.063 Uiso 1 1 calc R U . . .
H18 H 0.345648 0.647386 0.835655 0.063 Uiso 1 1 calc R U . . .
H19 H 0.403735 0.621008 0.881344 0.063 Uiso 1 1 calc R U . . .
C22 C 0.35829(7) 0.71823(8) 0.3271(4) 0.0350(4) Uani 1 1 d . . . . .
H20 H 0.377343 0.737380 0.188535 0.052 Uiso 1 1 calc R U . . .
H21 H 0.338350 0.744184 0.433522 0.052 Uiso 1 1 calc R U . . .
H22 H 0.333046 0.692322 0.250822 0.052 Uiso 1 1 calc R U . . .

loop_
_atom_site_aniso_label
_atom_site_aniso_U_11
_atom_site_aniso_U_22
_atom_site_aniso_U_33
_atom_site_aniso_U_23
_atom_site_aniso_U_13
_atom_site_aniso_U_12
O1 0.0284(7) 0.0401(7) 0.0400(7) -0.0042(6) -0.0049(5) 0.0108(5)
C1 0.0253(8) 0.0282(9) 0.0351(9) -0.0031(7) -0.0034(7) 0.0042(7)
C2 0.0297(19) 0.035(2) 0.033(2) 0.0058(18) -0.0014(16) 0.0014(17)
C3 0.032(2) 0.035(2) 0.033(2) 0.0007(18) 0.0023(16) 0.0040(17)
C4 0.0258(8) 0.0256(8) 0.0311(9) -0.0024(7) -0.0019(7) 0.0000(7)
C5 0.0281(19) 0.0280(19) 0.0303(19) 0.0010(15) -0.0043(15) -0.0010(15)
C6 0.0249(18) 0.035(2) 0.0304(19) -0.0021(16) 0.0017(15) -0.0014(15)
C7 0.0282(19) 0.0274(19) 0.0298(19) 0.0019(16) -0.0020(15) -0.0012(16)
C8 0.0255(18) 0.0273(19) 0.032(2) 0.0008(16) 0.0031(15) 0.0003(15)
C9 0.032(2) 0.033(2) 0.059(3) 0.020(2) 0.003(2) 0.0015(18)
C10 0.0229(18) 0.039(2) 0.056(3) 0.016(2) 0.0036(19) -0.0010(17)
C11 0.0272(9) 0.0255(9) 0.0323(9) -0.0003(7) -0.0016(7) 0.0013(7)
C12 0.0315(19) 0.0319(19) 0.0260(17) 0.0006(14) -0.0031(14) 0.0012(15)
C13 0.0305(19) 0.0297(18) 0.0311(19) 0.0002(15) 0.0043(15) 0.0033(14)
C14 0.0305(9) 0.0263(9) 0.0397(10) 0.0016(8) -0.0064(8) 0.0036(7)
C15 0.0304(18) 0.0319(19) 0.0287(18) -0.0007(15) -0.0028(14) 0.0038(15)
C16 0.0263(18) 0.0326(19) 0.0331(19) -0.0067(15) 0.0020(14) 0.0037(14)
C17 0.0292(19) 0.0257(18) 0.068(3) 0.0015(18) -0.0118(18) -0.0015(15)
C18 0.0299(18) 0.0236(17) 0.039(2) 0.0020(15) 0.0022(15) -0.0007(14)
C19 0.0249(17) 0.0309(19) 0.043(2) -0.0028(16) -0.0025(15) -0.0018(14)
C20 0.034(2) 0.0196(17) 0.069(3) 0.0036(17) -0.0094(19) -0.0012(15)
O2 0.0302(7) 0.0291(7) 0.0461(8) 0.0015(6) -0.0073(6) 0.0054(5)
Si1 0.0303(3) 0.0250(3) 0.0396(3) 0.0025(2) -0.0055(2) -0.0014(2)
C21 0.0434(11) 0.0341(10) 0.0486(12) 0.0060(9) -0.0123(9) -0.0124(9)
C22 0.0341(10) 0.0333(10) 0.0375(10) 0.0000(8) 0.0016(8) 0.0073(8)

loop_
_atom_type_symbol
_atom_type_description
_atom_type_scat_dispersion_real
_atom_type_scat_dispersion_imag
_atom_type_scat_source
C C -0.0020 0.0005 'International Tables Vol C Tables 4.2.6.8 and 6.1.1.4'
H H 0.0000 0.0000 'International Tables Vol C Tables 4.2.6.8 and 6.1.1.4'
O O -0.0040 0.0018 'International Tables Vol C Tables 4.2.6.8 and 6.1.1.4'
Si Si 0.0225 0.0230 'International Tables Vol C Tables 4.2.6.8 and 6.1.1.4'

loop_
_geom_angle_atom_site_label_1
_geom_angle_atom_site_label_2
_geom_angle_atom_site_label_3
_geom_angle
_geom_angle_site_symmetry_1
_geom_angle_site_symmetry_3
_geom_angle_publ_flag
C1 O1 Si1 128.73(12) . 3_655 ?
C10 C1 O1 120.0(2) . . ?
C2 C1 O1 117.9(2) . . ?
C10 C1 C7 120.9(3) . . ?
O1 C1 C7 118.8(2) . . ?
C2 C1 C6 118.2(2) . . ?
O1 C1 C6 123.8(2) . . ?
C1 C2 C3 122.3(3) . . ?
C2 C3 C4 120.1(3) . . ?
C5 C4 C3 119.1(2) . . ?
C8 C4 C9 116.1(2) . . ?
C5 C4 C11 119.0(2) . . ?
C8 C4 C11 121.4(2) . . ?
C3 C4 C11 121.9(2) . . ?
C9 C4 C11 122.5(2) . . ?
C4 C5 C6 121.3(3) . . ?
C5 C6 C1 118.9(3) . . ?
C8 C7 C1 118.2(3) . . ?
C7 C8 C4 122.3(3) . . ?
C10 C9 C4 121.9(3) . . ?
C1 C10 C9 120.5(3) . . ?
C18 C11 C17 119.2(2) . . ?
C16 C11 C12 115.8(2) . . ?
C18 C11 C4 122.0(2) . . ?
C16 C11 C4 124.2(2) . . ?
C17 C11 C4 118.6(2) . . ?
C12 C11 C4 119.91(19) . . ?
C13 C12 C11 121.9(3) . . ?
C12 C13 C14 116.7(3) . . ?
C15 C14 O2 117.4(2) . . ?
C19 C14 O2 121.2(2) . . ?
C19 C14 C20 118.0(2) . . ?
O2 C14 C20 119.9(2) . . ?
C15 C14 C13 121.6(2) . . ?
O2 C14 C13 120.8(2) . . ?
C14 C15 C16 120.4(3) . . ?
C11 C16 C15 123.2(3) . . ?
C20 C17 C11 120.3(3) . . ?
C11 C18 C19 120.7(3) . . ?
C14 C19 C18 121.1(3) . . ?
C17 C20 C14 119.9(3) . . ?
C14 O2 Si1 126.79(12) . . ?
O2 Si1 O1 110.85(7) . 4_565 ?
O2 Si1 C21 111.12(9) . . ?
O1 Si1 C21 105.31(8) 4_565 . ?
O2 Si1 C22 105.56(8) . . ?
O1 Si1 C22 109.94(8) 4_565 . ?
C21 Si1 C22 114.15(9) . . ?

loop_
_geom_bond_atom_site_label_1
_geom_bond_atom_site_label_2
_geom_bond_distance
_geom_bond_site_symmetry_2
_geom_bond_publ_flag
O1 C1 1.382(2) . ?
O1 Si1 1.6537(13) 3_655 ?
C1 C10 1.320(4) . ?
C1 C2 1.336(4) . ?
C1 C7 1.426(4) . ?
C1 C6 1.457(4) . ?
C2 C3 1.388(5) . ?
C3 C4 1.400(4) . ?
C4 C5 1.367(4) . ?
C4 C8 1.391(4) . ?
C4 C9 1.415(4) . ?
C4 C11 1.490(2) . ?
C5 C6 1.392(5) . ?
C7 C8 1.389(5) . ?
C9 C10 1.390(5) . ?
C11 C18 1.359(4) . ?
C11 C16 1.378(4) . ?
C11 C17 1.404(4) . ?
C11 C12 1.436(4) . ?
C12 C13 1.393(5) . ?
C13 C14 1.459(4) . ?
C14 C15 1.300(4) . ?
C14 C19 1.374(4) . ?
C14 O2 1.387(2) . ?
C14 C20 1.415(4) . ?
C15 C16 1.395(5) . ?
C17 C20 1.393(5) . ?
C18 C19 1.403(5) . ?
O2 Si1 1.6510(14) . ?
Si1 C21 1.841(2) . ?
Si1 C22 1.8473(19) . ?

loop_
_geom_torsion_atom_site_label_1
_geom_torsion_atom_site_label_2
_geom_torsion_atom_site_label_3
_geom_torsion_atom_site_label_4
_geom_torsion
_geom_torsion_site_symmetry_1
_geom_torsion_site_symmetry_2
_geom_torsion_site_symmetry_3
_geom_torsion_site_symmetry_4
_geom_torsion_publ_flag
Si1 O1 C1 C10 -67.6(3) 3_655 . . . ?
Si1 O1 C1 C2 161.0(2) 3_655 . . . ?
Si1 O1 C1 C7 117.8(2) 3_655 . . . ?
Si1 O1 C1 C6 -20.7(3) 3_655 . . . ?
O1 C1 C2 C3 179.4(3) . . . . ?
C6 C1 C2 C3 1.1(5) . . . . ?
C1 C2 C3 C4 -2.1(6) . . . . ?
C2 C3 C4 C5 2.3(5) . . . . ?
C2 C3 C4 C11 -177.9(3) . . . . ?
C3 C4 C5 C6 -1.7(5) . . . . ?
C11 C4 C5 C6 178.5(3) . . . . ?
C4 C5 C6 C1 0.8(5) . . . . ?
C2 C1 C6 C5 -0.4(5) . . . . ?
O1 C1 C6 C5 -178.7(3) . . . . ?
C10 C1 C7 C8 2.7(5) . . . . ?
O1 C1 C7 C8 177.2(3) . . . . ?
C1 C7 C8 C4 -1.2(6) . . . . ?
C9 C4 C8 C7 0.0(5) . . . . ?
C11 C4 C8 C7 -178.7(3) . . . . ?
C8 C4 C9 C10 -0.2(6) . . . . ?
C11 C4 C9 C10 178.5(4) . . . . ?
O1 C1 C10 C9 -177.4(4) . . . . ?
C7 C1 C10 C9 -2.9(6) . . . . ?
C4 C9 C10 C1 1.7(7) . . . . ?
C5 C4 C11 C18 96.8(3) . . . . ?
C3 C4 C11 C18 -82.9(3) . . . . ?
C8 C4 C11 C16 -106.5(3) . . . . ?
C9 C4 C11 C16 74.9(4) . . . . ?
C5 C4 C11 C17 -77.2(3) . . . . ?
C3 C4 C11 C17 103.1(3) . . . . ?
C8 C4 C11 C12 70.9(3) . . . . ?
C9 C4 C11 C12 -107.8(3) . . . . ?
C16 C11 C12 C13 -3.2(4) . . . . ?
C4 C11 C12 C13 179.2(3) . . . . ?
C11 C12 C13 C14 -1.7(5) . . . . ?
C12 C13 C14 C15 6.0(4) . . . . ?
C12 C13 C14 O2 -178.2(2) . . . . ?
O2 C14 C15 C16 179.1(3) . . . . ?
C13 C14 C15 C16 -5.0(5) . . . . ?
C12 C11 C16 C15 4.5(5) . . . . ?
C4 C11 C16 C15 -178.1(3) . . . . ?
C14 C15 C16 C11 -0.4(5) . . . . ?
C18 C11 C17 C20 4.8(5) . . . . ?
C4 C11 C17 C20 179.0(3) . . . . ?
C17 C11 C18 C19 -4.4(5) . . . . ?
C4 C11 C18 C19 -178.4(3) . . . . ?
O2 C14 C19 C18 178.4(3) . . . . ?
C20 C14 C19 C18 9.3(5) . . . . ?
C11 C18 C19 C14 -2.8(5) . . . . ?
C11 C17 C20 C14 1.9(6) . . . . ?
C19 C14 C20 C17 -8.8(5) . . . . ?
O2 C14 C20 C17 -178.0(3) . . . . ?
C15 C14 O2 Si1 165.0(2) . . . . ?
C19 C14 O2 Si1 100.6(3) . . . . ?
C20 C14 O2 Si1 -90.5(3) . . . . ?
C13 C14 O2 Si1 -10.9(3) . . . . ?
C14 O2 Si1 O1 60.51(15) . . . 4_565 ?
C14 O2 Si1 C21 -56.23(16) . . . . ?
C14 O2 Si1 C22 179.52(14) . . . . ?
